data_7012113
loop_
_publ_author_name
'Renard, Sylvie L.'
'Kilner, Colin A.'
'Fisher, Julie'
'Halcrow, Malcolm A.'

_publ_section_title
;
 Supramolecular anion binding by the [ZnCl(HpztBu)3]+ cation (HpztBu =
 5-tert-butylpyrazole)
;
_journal_issue 22
_journal_name_full 'Journal of the Chemical Society, Dalton Transactions'
_journal_page_first 4206
_journal_paper_doi 10.1039/b207541p
_journal_year 2002
_chemical_formula_moiety 'C21 H36 Cl N6 Zn, C F3 S O3, 0.5[C7 H8]'
_chemical_formula_sum 'C25.5 H40 Cl F3 N6 O3 S Zn'
_chemical_formula_weight 668.52
_chemical_name_systematic
; 
Chloro-tris[5-tertbutylpyrazole]zinc(II) trifluoromethanesulfonate
hemitoluene solvate
;
_space_group_IT_number 14
_symmetry_cell_setting monoclinic
_symmetry_space_group_name_Hall '-P 2ybc'
_symmetry_space_group_name_H-M 'P 1 21/c 1'
_atom_sites_solution_hydrogens geom
_atom_sites_solution_primary direct
_atom_sites_solution_secondary difmap
_audit_creation_method SHELXL-97
_cell_angle_alpha 90.00
_cell_angle_beta 95.4541(5)
_cell_angle_gamma 90.00
_cell_formula_units_Z 4
_cell_length_a 10.2895(1)
_cell_length_b 10.8281(1)
_cell_length_c 29.3462(4)
_cell_measurement_reflns_used 33103
_cell_measurement_temperature 150(2)
_cell_measurement_theta_max 27.49
_cell_measurement_theta_min 1.99
_cell_volume 3254.83(6)
_computing_cell_refinement 'DENZO-SMN (Otwinowski & Minor, 1997)'
_computing_data_collection 'COLLECT (Nonius, 1999)'
_computing_data_reduction 'DENZO-SMN (Otwinowski & Minor, 1997)'
_computing_molecular_graphics 'ORTEX (McArdle, 1995)'
_computing_publication_material 'local program'
_computing_structure_refinement 'SHELXL-97 (Sheldrick, 1997)'
_computing_structure_solution 'SHELXS-97 (Sheldrick, 1990)'
_diffrn_ambient_temperature 150(2)
_diffrn_detector_area_resol_mean 9.091
_diffrn_measured_fraction_theta_full 0.997
_diffrn_measured_fraction_theta_max 0.997
_diffrn_measurement_device_type 'Nonius KappaCCD diffractometer'
_diffrn_measurement_method 'Area detector scans'
_diffrn_radiation_monochromator graphite
_diffrn_radiation_source 'fine-focus sealed tube'
_diffrn_radiation_type MoK\a
_diffrn_radiation_wavelength 0.71073
_diffrn_reflns_av_R_equivalents 0.0485
_diffrn_reflns_av_sigmaI/netI 0.0368
_diffrn_reflns_limit_h_max 13
_diffrn_reflns_limit_h_min -13
_diffrn_reflns_limit_k_max 14
_diffrn_reflns_limit_k_min -13
_diffrn_reflns_limit_l_max 38
_diffrn_reflns_limit_l_min -38
_diffrn_reflns_number 33103
_diffrn_reflns_theta_full 27.49
_diffrn_reflns_theta_max 27.49
_diffrn_reflns_theta_min 1.99
_exptl_absorpt_coefficient_mu 0.953
_exptl_absorpt_correction_T_max 0.9363
_exptl_absorpt_correction_T_min 0.8624
_exptl_absorpt_correction_type multi-scan
_exptl_absorpt_process_details
;
Using multiple and symmetry-related data measurements via the program SORTAV
See R.H. Blessing, Acta Cryst (1995), A51, 33-38 
;
_exptl_crystal_colour Colourless
_exptl_crystal_density_diffrn 1.364
_exptl_crystal_density_method 'not measured'
_exptl_crystal_description Plate
_exptl_crystal_F_000 1396
_exptl_crystal_size_max 0.16
_exptl_crystal_size_mid 0.13
_exptl_crystal_size_min 0.07
_refine_diff_density_max 0.599
_refine_diff_density_min -0.431
_refine_diff_density_rms 0.070
_refine_ls_extinction_method none
_refine_ls_goodness_of_fit_ref 1.023
_refine_ls_hydrogen_treatment constr
_refine_ls_matrix_type full
_refine_ls_number_parameters 428
_refine_ls_number_reflns 7452
_refine_ls_number_restraints 93
_refine_ls_restrained_S_all 1.043
_refine_ls_R_factor_all 0.0483
_refine_ls_R_factor_gt 0.0383
_refine_ls_shift/su_max 0.001
_refine_ls_shift/su_mean 0.000
_refine_ls_structure_factor_coef Fsqd
_refine_ls_weighting_details 'calc w=1/[\s^2^(Fo^2^)+(0.0479P)^2^+2.4737P] where P=(Fo^2^+2Fc^2^)/3'
_refine_ls_weighting_scheme calc
_refine_ls_wR_factor_gt 0.0980
_refine_ls_wR_factor_ref 0.1045
_reflns_number_gt 6376
_reflns_number_total 7452
_reflns_threshold_expression >2sigma(I)
_cod_data_source_file b207541p.txt
_cod_data_source_block sr19a
_cod_depositor_comments
;
The following automatic conversions were performed:
'_symmetry_cell_setting' value 'Monoclinic' changed to 'monoclinic'
according to '/home/saulius/struct/CIF-dictionaries/cif_core.dic'
dictionary named 'cif_core.dic' version 2.4.1 from 2010-06-29.

Automatic conversion script
Id: cif_fix_enum 1527 2010-12-29 10:47:43Z saulius 
;
_cod_original_sg_symbol_H-M 'P 21/c'
_cod_original_formula_sum 'C25.50 H40 Cl F3 N6 O3 S Zn'
_cod_database_code 7012113

loop_
_symmetry_equiv_pos_as_xyz
'x, y, z'
'-x, y+1/2, -z+1/2'
'-x, -y, -z'
'x, -y-1/2, z-1/2'

loop_
_atom_site_label
_atom_site_type_symbol
_atom_site_fract_x
_atom_site_fract_y
_atom_site_fract_z
_atom_site_U_iso_or_equiv
_atom_site_adp_type
_atom_site_occupancy
_atom_site_symmetry_multiplicity
_atom_site_calc_flag
_atom_site_refinement_flags
_atom_site_disorder_assembly
_atom_site_disorder_group
Zn1 Zn 0.41710(2) 0.63870(2) 0.713570(8) 0.02622(8) Uani 1 1 d . . .
Cl2 Cl 0.54481(5) 0.55304(5) 0.771040(18) 0.03440(13) Uani 1 1 d . . .
N3 N 0.53475(16) 0.72696(17) 0.67370(6) 0.0314(4) Uani 1 1 d . A .
N4 N 0.51951(17) 0.82930(17) 0.64718(6) 0.0324(4) Uani 1 1 d . A .
H4 H 0.4484 0.8749 0.6446 0.039 Uiso 1 1 calc R . .
C5 C 0.6253(2) 0.8530(2) 0.62529(7) 0.0324(5) Uani 1 1 d D . .
C6 C 0.7145(2) 0.7615(2) 0.63819(9) 0.0416(5) Uani 1 1 d . A .
H6 H 0.7994 0.7521 0.6285 0.050 Uiso 1 1 calc R . .
C7 C 0.6551(2) 0.6861(2) 0.66819(8) 0.0377(5) Uani 1 1 d . . .
H7 H 0.6943 0.6153 0.6828 0.045 Uiso 1 1 calc R A .
C8A C 0.6439(7) 0.9520(6) 0.5932(2) 0.0342(19) Uiso 0.50 1 d PD A 1
C9A C 0.5199(6) 1.0356(6) 0.5880(2) 0.0500(18) Uiso 0.50 1 d PD A 1
H9A1 H 0.4439 0.9858 0.5768 0.075 Uiso 0.50 1 calc PR A 1
H9A2 H 0.5323 1.1019 0.5661 0.075 Uiso 0.50 1 calc PR A 1
H9A3 H 0.5055 1.0715 0.6177 0.075 Uiso 0.50 1 calc PR A 1
C10A C 0.7586(6) 1.0380(6) 0.6122(3) 0.0443(17) Uiso 0.50 1 d PD A 1
H10A H 0.7424 1.0678 0.6427 0.066 Uiso 0.50 1 calc PR A 1
H10B H 0.7647 1.1085 0.5916 0.066 Uiso 0.50 1 calc PR A 1
H10C H 0.8407 0.9915 0.6143 0.066 Uiso 0.50 1 calc PR A 1
C11A C 0.6644(7) 0.9014(6) 0.5465(2) 0.0512(14) Uiso 0.50 1 d PD A 1
H11A H 0.7434 0.8503 0.5487 0.077 Uiso 0.50 1 calc PR A 1
H11B H 0.6743 0.9699 0.5253 0.077 Uiso 0.50 1 calc PR A 1
H11C H 0.5890 0.8510 0.5352 0.077 Uiso 0.50 1 calc PR A 1
C8B C 0.6242(7) 0.9689(6) 0.5923(2) 0.037(2) Uiso 0.50 1 d PD A 2
C9B C 0.5183(6) 1.0589(6) 0.5986(2) 0.0426(15) Uiso 0.50 1 d PD A 2
H9B1 H 0.5217 1.0826 0.6310 0.064 Uiso 0.50 1 calc PR A 2
H9B2 H 0.4336 1.0209 0.5892 0.064 Uiso 0.50 1 calc PR A 2
H9B3 H 0.5298 1.1323 0.5800 0.064 Uiso 0.50 1 calc PR A 2
C10B C 0.7606(7) 1.0269(8) 0.6008(3) 0.058(2) Uiso 0.50 1 d PD A 2
H10D H 0.7696 1.0930 0.5786 0.088 Uiso 0.50 1 calc PR A 2
H10E H 0.8270 0.9635 0.5975 0.088 Uiso 0.50 1 calc PR A 2
H10F H 0.7721 1.0610 0.6319 0.088 Uiso 0.50 1 calc PR A 2
C11B C 0.6126(7) 0.9162(6) 0.5433(2) 0.0587(17) Uiso 0.50 1 d PD A 2
H11D H 0.5274 0.8762 0.5368 0.088 Uiso 0.50 1 calc PR A 2
H11E H 0.6821 0.8555 0.5406 0.088 Uiso 0.50 1 calc PR A 2
H11F H 0.6210 0.9834 0.5214 0.088 Uiso 0.50 1 calc PR A 2
N12 N 0.29723(16) 0.75177(15) 0.74465(6) 0.0271(3) Uani 1 1 d . . .
N13 N 0.19972(17) 0.82856(16) 0.72796(6) 0.0302(4) Uani 1 1 d . . .
H13 H 0.1757 0.8382 0.6986 0.036 Uiso 1 1 calc R . .
C14 C 0.14419(19) 0.88802(18) 0.76118(7) 0.0263(4) Uani 1 1 d . . .
C15 C 0.2088(2) 0.8480(2) 0.80159(8) 0.0375(5) Uani 1 1 d . . .
H15 H 0.1929 0.8728 0.8316 0.045 Uiso 1 1 calc R . .
C16 C 0.3021(2) 0.7639(2) 0.78967(7) 0.0363(5) Uani 1 1 d . . .
H16 H 0.3612 0.7210 0.8109 0.044 Uiso 1 1 calc R . .
C17 C 0.03287(19) 0.97795(19) 0.75072(7) 0.0296(4) Uani 1 1 d . . .
C18 C -0.0021(2) 1.0368(2) 0.79523(9) 0.0412(5) Uani 1 1 d . . .
H18A H -0.0248 0.9720 0.8164 0.062 Uiso 1 1 calc R . .
H18B H -0.0768 1.0923 0.7887 0.062 Uiso 1 1 calc R . .
H18C H 0.0727 1.0839 0.8091 0.062 Uiso 1 1 calc R . .
C19 C 0.0740(2) 1.0778(2) 0.71788(9) 0.0416(5) Uani 1 1 d . . .
H19A H 0.1515 1.1209 0.7319 0.062 Uiso 1 1 calc R . .
H19B H 0.0026 1.1371 0.7116 0.062 Uiso 1 1 calc R . .
H19C H 0.0942 1.0393 0.6892 0.062 Uiso 1 1 calc R . .
C20 C -0.0863(2) 0.9087(2) 0.72821(10) 0.0441(6) Uani 1 1 d . . .
H20A H -0.0635 0.8686 0.7001 0.066 Uiso 1 1 calc R . .
H20B H -0.1579 0.9671 0.7208 0.066 Uiso 1 1 calc R . .
H20C H -0.1138 0.8459 0.7494 0.066 Uiso 1 1 calc R . .
N21 N 0.33922(16) 0.49147(16) 0.67910(6) 0.0279(4) Uani 1 1 d . B .
N22 N 0.26713(16) 0.48629(16) 0.63799(6) 0.0280(4) Uani 1 1 d . B .
H22 H 0.2446 0.5514 0.6211 0.034 Uiso 1 1 calc R . .
C23 C 0.2343(2) 0.36986(19) 0.62614(7) 0.0303(4) Uani 1 1 d D . .
C24 C 0.2886(2) 0.2951(2) 0.66115(8) 0.0341(5) Uani 1 1 d . B .
H24 H 0.2835 0.2076 0.6629 0.041 Uiso 1 1 calc R . .
C25 C 0.3518(2) 0.37394(19) 0.69301(8) 0.0324(4) Uani 1 1 d . . .
H25 H 0.3979 0.3482 0.7210 0.039 Uiso 1 1 calc R B .
C26A C 0.1586(8) 0.3335(8) 0.5813(3) 0.031(3) Uiso 0.50 1 d PD B 1
C27A C 0.1200(6) 0.4474(5) 0.5523(2) 0.0506(14) Uiso 0.50 1 d PD B 1
H27A H 0.0748 0.5065 0.5706 0.076 Uiso 0.50 1 calc PR B 1
H27B H 0.0619 0.4226 0.5255 0.076 Uiso 0.50 1 calc PR B 1
H27C H 0.1986 0.4860 0.5423 0.076 Uiso 0.50 1 calc PR B 1
C28A C 0.2343(6) 0.2431(6) 0.5553(2) 0.0454(14) Uiso 0.50 1 d PD B 1
H28A H 0.3174 0.2805 0.5488 0.068 Uiso 0.50 1 calc PR B 1
H28B H 0.1835 0.2219 0.5264 0.068 Uiso 0.50 1 calc PR B 1
H28C H 0.2513 0.1682 0.5736 0.068 Uiso 0.50 1 calc PR B 1
C29A C 0.0278(6) 0.2737(7) 0.5942(2) 0.0510(18) Uiso 0.50 1 d PD B 1
H29A H 0.0477 0.2029 0.6144 0.077 Uiso 0.50 1 calc PR B 1
H29B H -0.0237 0.2461 0.5662 0.077 Uiso 0.50 1 calc PR B 1
H29C H -0.0222 0.3349 0.6098 0.077 Uiso 0.50 1 calc PR B 1
C26B C 0.1450(8) 0.3397(8) 0.5833(3) 0.035(3) Uiso 0.50 1 d PD B 2
C27B C 0.0757(6) 0.4511(5) 0.5628(2) 0.0536(15) Uiso 0.50 1 d PD B 2
H27D H 0.0208 0.4868 0.5849 0.080 Uiso 0.50 1 calc PR B 2
H27E H 0.0210 0.4270 0.5350 0.080 Uiso 0.50 1 calc PR B 2
H27F H 0.1401 0.5124 0.5550 0.080 Uiso 0.50 1 calc PR B 2
C28B C 0.2346(6) 0.2857(7) 0.5483(2) 0.0557(17) Uiso 0.50 1 d PD B 2
H28D H 0.1811 0.2605 0.5204 0.084 Uiso 0.50 1 calc PR B 2
H28E H 0.2818 0.2139 0.5618 0.084 Uiso 0.50 1 calc PR B 2
H28F H 0.2973 0.3487 0.5406 0.084 Uiso 0.50 1 calc PR B 2
C29B C 0.0487(6) 0.2398(6) 0.5954(2) 0.0461(16) Uiso 0.50 1 d PD B 2
H29D H -0.0067 0.2723 0.6180 0.069 Uiso 0.50 1 calc PR B 2
H29E H 0.0971 0.1679 0.6082 0.069 Uiso 0.50 1 calc PR B 2
H29F H -0.0060 0.2152 0.5677 0.069 Uiso 0.50 1 calc PR B 2
S30A S 0.1661(7) 0.8025(7) 0.6058(3) 0.0339(10) Uani 0.50 1 d PD C 1
O31A O 0.2247(8) 0.8999(7) 0.6318(3) 0.0466(16) Uani 0.50 1 d PD C 1
O32A O 0.2530(11) 0.7102(8) 0.5935(4) 0.038(2) Uani 0.50 1 d PD C 1
O33A O 0.0439(6) 0.7619(7) 0.6191(2) 0.0531(15) Uani 0.50 1 d PD C 1
C34A C 0.1217(11) 0.8676(10) 0.5503(3) 0.059(4) Uani 0.50 1 d PD C 1
F35A F 0.0351(13) 0.9572(12) 0.5522(5) 0.104(4) Uani 0.50 1 d PD C 1
F36A F 0.2233(9) 0.9158(11) 0.5324(4) 0.081(3) Uani 0.50 1 d PD C 1
F37A F 0.0684(12) 0.7852(11) 0.5205(3) 0.091(3) Uani 0.50 1 d PD C 1
S30B S 0.1754(7) 0.8259(7) 0.6063(3) 0.0347(10) Uani 0.50 1 d PD D 2
O31B O 0.2495(7) 0.9323(6) 0.6241(3) 0.0481(19) Uani 0.50 1 d PD D 2
O32B O 0.2624(12) 0.7249(9) 0.6001(5) 0.058(3) Uani 0.50 1 d PD D 2
O33B O 0.0736(7) 0.7933(8) 0.6331(2) 0.0620(18) Uani 0.50 1 d PD D 2
C34B C 0.1032(10) 0.8717(9) 0.5501(2) 0.035(3) Uani 0.50 1 d PD D 2
F35B F 0.0260(10) 0.9684(9) 0.5519(4) 0.062(2) Uani 0.50 1 d PD D 2
F36B F 0.1931(9) 0.8967(11) 0.5232(4) 0.081(3) Uani 0.50 1 d PD D 2
F37B F 0.0307(11) 0.7782(10) 0.5333(3) 0.088(3) Uani 0.50 1 d PD D 2
C38 C 0.5598(9) 0.4751(8) 0.5303(3) 0.084(2) Uiso 0.50 1 d PD . .
C39 C 0.5655(8) 0.4100(7) 0.4898(3) 0.0606(16) Uiso 0.50 1 d PD . .
H39 H 0.6200 0.3395 0.4889 0.073 Uiso 0.50 1 calc PR . .
C40 C 0.4895(8) 0.4496(8) 0.4500(3) 0.078(2) Uiso 0.50 1 d PD . .
H40 H 0.4933 0.4061 0.4221 0.094 Uiso 0.50 1 calc PR . .
C41 C 0.4114(12) 0.5493(11) 0.4516(4) 0.110(4) Uiso 0.50 1 d PD . .
H41 H 0.3601 0.5742 0.4245 0.132 Uiso 0.50 1 calc PR . .
C42 C 0.4035(9) 0.6164(8) 0.4913(3) 0.087(3) Uiso 0.50 1 d PD . .
H42 H 0.3505 0.6882 0.4918 0.104 Uiso 0.50 1 calc PR . .
C43 C 0.4775(7) 0.5738(7) 0.5311(3) 0.0610(16) Uiso 0.50 1 d PD . .
H43 H 0.4699 0.6150 0.5593 0.073 Uiso 0.50 1 calc PR . .
C44 C 0.6330(14) 0.4298(13) 0.5728(5) 0.139(5) Uiso 0.50 1 d P . .
H44A H 0.7173 0.4725 0.5774 0.208 Uiso 0.50 1 calc PR . .
H44B H 0.6477 0.3408 0.5704 0.208 Uiso 0.50 1 calc PR . .
H44C H 0.5827 0.4463 0.5989 0.208 Uiso 0.50 1 calc PR . .

loop_
_atom_site_aniso_label
_atom_site_aniso_U_11
_atom_site_aniso_U_22
_atom_site_aniso_U_33
_atom_site_aniso_U_23
_atom_site_aniso_U_13
_atom_site_aniso_U_12
Zn1 0.02441(13) 0.02466(13) 0.02965(13) -0.00011(9) 0.00279(9) 0.00093(9)
Cl2 0.0340(3) 0.0321(3) 0.0355(3) 0.0007(2) -0.0050(2) 0.0052(2)
N3 0.0263(8) 0.0305(9) 0.0377(10) 0.0039(8) 0.0056(7) 0.0015(7)
N4 0.0292(9) 0.0302(9) 0.0390(10) 0.0058(8) 0.0101(7) 0.0018(7)
C5 0.0290(10) 0.0382(12) 0.0305(10) -0.0026(9) 0.0053(8) -0.0069(9)
C6 0.0265(10) 0.0529(15) 0.0466(13) 0.0003(11) 0.0099(9) -0.0005(10)
C7 0.0258(10) 0.0400(12) 0.0474(13) 0.0022(10) 0.0037(9) 0.0041(9)
N12 0.0280(8) 0.0235(8) 0.0296(8) 0.0012(7) 0.0018(7) 0.0033(6)
N13 0.0363(9) 0.0278(9) 0.0258(8) 0.0004(7) -0.0001(7) 0.0097(7)
C14 0.0261(9) 0.0227(9) 0.0307(10) 0.0005(8) 0.0049(8) -0.0020(7)
C15 0.0380(12) 0.0472(14) 0.0281(11) -0.0003(9) 0.0068(9) 0.0113(10)
C16 0.0347(11) 0.0444(13) 0.0298(11) 0.0063(9) 0.0031(9) 0.0097(10)
C17 0.0268(10) 0.0253(10) 0.0371(11) -0.0004(8) 0.0051(8) 0.0032(8)
C18 0.0351(12) 0.0428(13) 0.0467(13) -0.0072(11) 0.0089(10) 0.0093(10)
C19 0.0434(13) 0.0293(11) 0.0537(14) 0.0098(10) 0.0135(11) 0.0095(10)
C20 0.0311(11) 0.0390(13) 0.0603(15) -0.0028(12) -0.0050(10) 0.0029(10)
N21 0.0275(8) 0.0275(9) 0.0282(8) -0.0004(7) 0.0005(7) 0.0021(7)
N22 0.0290(8) 0.0272(9) 0.0273(8) 0.0021(7) -0.0005(7) 0.0011(7)
C23 0.0299(10) 0.0289(10) 0.0322(10) -0.0034(8) 0.0034(8) -0.0022(8)
C24 0.0384(11) 0.0252(10) 0.0384(11) 0.0024(9) 0.0021(9) -0.0008(9)
C25 0.0351(11) 0.0283(11) 0.0335(11) 0.0044(9) 0.0008(9) 0.0004(8)
S30A 0.0476(15) 0.027(2) 0.0275(11) 0.0077(11) 0.0071(8) 0.0044(11)
O31A 0.063(4) 0.042(4) 0.034(2) -0.007(3) -0.003(2) -0.013(2)
O32A 0.053(5) 0.022(2) 0.041(3) 0.006(2) 0.016(3) 0.008(2)
O33A 0.041(3) 0.065(4) 0.056(4) 0.015(3) 0.014(3) -0.005(2)
C34A 0.055(6) 0.045(7) 0.076(9) -0.009(5) -0.009(5) 0.004(5)
F35A 0.100(7) 0.105(8) 0.101(8) 0.035(6) -0.018(5) 0.063(6)
F36A 0.093(5) 0.098(4) 0.052(5) 0.033(3) 0.008(3) -0.031(4)
F37A 0.122(8) 0.097(4) 0.048(4) -0.019(3) -0.024(4) -0.020(5)
S30B 0.0378(12) 0.032(2) 0.0347(12) 0.0086(13) 0.0058(9) 0.0075(14)
O31B 0.034(3) 0.038(3) 0.069(5) -0.016(3) -0.013(3) 0.003(2)
O32B 0.046(4) 0.041(4) 0.083(7) 0.003(3) -0.014(3) 0.009(3)
O33B 0.056(4) 0.093(5) 0.039(3) 0.009(3) 0.017(3) -0.010(3)
C34B 0.040(4) 0.054(7) 0.011(3) 0.011(3) -0.003(2) 0.009(4)
F35B 0.067(4) 0.059(4) 0.058(5) 0.017(3) 0.003(4) 0.032(4)
F36B 0.079(4) 0.123(7) 0.044(4) 0.038(4) 0.029(4) 0.030(5)
F37B 0.092(5) 0.098(5) 0.064(6) -0.029(4) -0.037(4) -0.001(4)

loop_
_atom_type_symbol
_atom_type_description
_atom_type_scat_dispersion_real
_atom_type_scat_dispersion_imag
_atom_type_scat_source
C C 0.0033 0.0016 'International Tables Vol C Tables 4.2.6.8 and 6.1.1.4'
H H 0.0000 0.0000 'International Tables Vol C Tables 4.2.6.8 and 6.1.1.4'
N N 0.0061 0.0033 'International Tables Vol C Tables 4.2.6.8 and 6.1.1.4'
Zn Zn 0.2839 1.4301 'International Tables Vol C Tables 4.2.6.8 and 6.1.1.4'
Cl Cl 0.1484 0.1585 'International Tables Vol C Tables 4.2.6.8 and 6.1.1.4'
S S 0.1246 0.1234 'International Tables Vol C Tables 4.2.6.8 and 6.1.1.4'
F F 0.0171 0.0103 'International Tables Vol C Tables 4.2.6.8 and 6.1.1.4'
O O 0.0106 0.0060 'International Tables Vol C Tables 4.2.6.8 and 6.1.1.4'

loop_
_geom_angle_atom_site_label_1
_geom_angle_atom_site_label_2
_geom_angle_atom_site_label_3
_geom_angle
_geom_angle_site_symmetry_1
_geom_angle_site_symmetry_3
_geom_angle_publ_flag
N3 Zn1 N21 108.54(7) . . ?
N3 Zn1 N12 113.82(7) . . ?
N21 Zn1 N12 118.47(7) . . ?
N3 Zn1 Cl2 107.07(5) . . ?
N21 Zn1 Cl2 103.16(5) . . ?
N12 Zn1 Cl2 104.56(5) . . ?
C7 N3 N4 104.99(18) . . ?
C7 N3 Zn1 121.99(16) . . ?
N4 N3 Zn1 133.01(14) . . ?
C5 N4 N3 112.16(18) . . ?
N4 C5 C6 106.26(19) . . ?
N4 C5 C8A 128.0(3) . . ?
C6 C5 C8A 125.8(3) . . ?
N4 C5 C8B 119.0(3) . . ?
C6 C5 C8B 134.7(3) . . ?
C5 C6 C7 106.03(19) . . ?
N3 C7 C6 110.6(2) . . ?
C5 C8A C11A 111.0(5) . . ?
C5 C8A C9A 109.6(5) . . ?
C11A C8A C9A 107.7(5) . . ?
C5 C8A C10A 110.4(5) . . ?
C11A C8A C10A 112.0(5) . . ?
C9A C8A C10A 105.8(5) . . ?
C9B C8B C10B 112.4(6) . . ?
C9B C8B C11B 111.5(6) . . ?
C10B C8B C11B 106.9(6) . . ?
C9B C8B C5 114.0(5) . . ?
C10B C8B C5 105.7(5) . . ?
C11B C8B C5 105.7(5) . . ?
C16 N12 N13 104.83(16) . . ?
C16 N12 Zn1 123.00(14) . . ?
N13 N12 Zn1 132.17(13) . . ?
C14 N13 N12 112.52(16) . . ?
N13 C14 C15 105.78(18) . . ?
N13 C14 C17 121.91(18) . . ?
C15 C14 C17 132.31(19) . . ?
C14 C15 C16 106.14(19) . . ?
N12 C16 C15 110.72(19) . . ?
C14 C17 C18 109.32(18) . . ?
C14 C17 C20 109.38(17) . . ?
C18 C17 C20 109.20(19) . . ?
C14 C17 C19 109.42(17) . . ?
C18 C17 C19 110.16(19) . . ?
C20 C17 C19 109.3(2) . . ?
C25 N21 N22 105.13(17) . . ?
C25 N21 Zn1 125.24(14) . . ?
N22 N21 Zn1 129.63(13) . . ?
C23 N22 N21 111.85(17) . . ?
N22 C23 C24 106.47(18) . . ?
N22 C23 C26A 124.4(4) . . ?
C24 C23 C26A 129.1(4) . . ?
N22 C23 C26B 122.2(4) . . ?
C24 C23 C26B 131.1(4) . . ?
C25 C24 C23 105.75(19) . . ?
N21 C25 C24 110.80(19) . . ?
C28A C26A C23 111.2(6) . . ?
C28A C26A C27A 111.1(6) . . ?
C23 C26A C27A 111.0(6) . . ?
C28A C26A C29A 110.5(6) . . ?
C23 C26A C29A 106.3(6) . . ?
C27A C26A C29A 106.4(6) . . ?
C27B C26B C23 112.7(6) . . ?
C27B C26B C29B 111.6(7) . . ?
C23 C26B C29B 108.3(6) . . ?
C27B C26B C28B 109.0(6) . . ?
C23 C26B C28B 106.1(6) . . ?
C29B C26B C28B 108.9(6) . . ?
O31A S30A O32A 114.9(6) . . ?
O31A S30A O33A 115.4(5) . . ?
O32A S30A O33A 116.8(6) . . ?
O31A S30A C34A 104.9(6) . . ?
O32A S30A C34A 99.2(8) . . ?
O33A S30A C34A 102.4(6) . . ?
F35A C34A F36A 106.7(8) . . ?
F35A C34A F37A 106.3(8) . . ?
F36A C34A F37A 107.2(8) . . ?
F35A C34A S30A 111.5(10) . . ?
F36A C34A S30A 111.9(9) . . ?
F37A C34A S30A 112.8(8) . . ?
O33B S30B O32B 112.6(6) . . ?
O33B S30B O31B 112.8(5) . . ?
O32B S30B O31B 109.7(6) . . ?
O33B S30B C34B 108.3(6) . . ?
O32B S30B C34B 107.5(8) . . ?
O31B S30B C34B 105.5(6) . . ?
F36B C34B F35B 109.0(6) . . ?
F36B C34B F37B 110.0(6) . . ?
F35B C34B F37B 107.5(7) . . ?
F36B C34B S30B 110.9(8) . . ?
F35B C34B S30B 112.2(8) . . ?
F37B C34B S30B 107.3(7) . . ?
C43 C38 C39 119.2(8) . . ?
C43 C38 C44 120.8(9) . . ?
C39 C38 C44 119.7(9) . . ?
C38 C39 C40 119.4(7) . . ?
C41 C40 C39 120.0(8) . . ?
C40 C41 C42 122.2(10) . . ?
C41 C42 C43 117.1(8) . . ?
C38 C43 C42 122.0(7) . . ?

loop_
_geom_bond_atom_site_label_1
_geom_bond_atom_site_label_2
_geom_bond_distance
_geom_bond_site_symmetry_2
_geom_bond_publ_flag
Zn1 N3 2.0043(18) . ?
Zn1 N21 2.0132(17) . ?
Zn1 N12 2.0164(16) . ?
Zn1 Cl2 2.2383(6) . ?
N3 C7 1.339(3) . ?
N3 N4 1.355(2) . ?
N4 C5 1.341(3) . ?
C5 C6 1.379(3) . ?
C5 C8A 1.451(7) . ?
C5 C8B 1.583(7) . ?
C6 C7 1.385(3) . ?
C8A C11A 1.510(8) . ?
C8A C9A 1.560(8) . ?
C8A C10A 1.564(8) . ?
C8B C9B 1.485(8) . ?
C8B C10B 1.536(9) . ?
C8B C11B 1.542(8) . ?
N12 C16 1.324(3) . ?
N12 N13 1.358(2) . ?
N13 C14 1.341(3) . ?
C14 C15 1.373(3) . ?
C14 C17 1.512(3) . ?
C15 C16 1.393(3) . ?
C17 C18 1.527(3) . ?
C17 C20 1.533(3) . ?
C17 C19 1.535(3) . ?
N21 C25 1.339(3) . ?
N21 N22 1.356(2) . ?
N22 C23 1.343(3) . ?
C23 C24 1.384(3) . ?
C23 C26A 1.515(8) . ?
C23 C26B 1.520(9) . ?
C24 C25 1.383(3) . ?
C26A C28A 1.505(9) . ?
C26A C27A 1.529(9) . ?
C26A C29A 1.571(10) . ?
C26B C27B 1.498(10) . ?
C26B C29B 1.532(10) . ?
C26B C28B 1.558(10) . ?
S30A O31A 1.404(7) . ?
S30A O32A 1.410(6) . ?
S30A O33A 1.421(6) . ?
S30A C34A 1.791(8) . ?
C34A F35A 1.322(8) . ?
C34A F36A 1.322(8) . ?
C34A F37A 1.331(8) . ?
S30B O33B 1.415(7) . ?
S30B O32B 1.436(7) . ?
S30B O31B 1.452(6) . ?
S30B C34B 1.811(7) . ?
C34B F36B 1.300(7) . ?
C34B F35B 1.319(8) . ?
C34B F37B 1.325(7) . ?
C38 C43 1.365(10) . ?
C38 C39 1.387(10) . ?
C38 C44 1.479(16) . ?
C39 C40 1.409(10) . ?
C40 C41 1.349(12) . ?
C41 C42 1.383(12) . ?
C42 C43 1.408(10) . ?

loop_
_geom_hbond_atom_site_label_D
_geom_hbond_atom_site_label_H
_geom_hbond_atom_site_label_A
_geom_hbond_distance_DH
_geom_hbond_distance_HA
_geom_hbond_distance_DA
_geom_hbond_angle_DHA
_geom_hbond_site_symmetry_A
N4 H4 O31A 0.88 2.31 3.119(9) 152.4 .
N4 H4 O31B 0.88 2.17 3.011(8) 160.0 .
N13 H13 O31A 0.88 2.18 2.961(8) 148.3 .
N13 H13 O31B 0.88 2.59 3.333(8) 142.7 .
N13 H13 O33B 0.88 2.16 2.981(6) 156.1 .
N22 H22 O32A 0.88 1.91 2.752(9) 160.4 .
N22 H22 O32B 0.88 1.99 2.810(11) 154.6 .
